data_4105611
loop_
_publ_author_name
'Xiaochen Cai'
'Subhojit Majumdar'
'George C. Fortman'
'Catherine S. J. Cazin'
'Alexandra M. Z. Slawin'
'Charles Lhermitte'
'Rajeev Prabhakar'
'Meaghan E. Germain'
'Taryn Palluccio'
'Steven P. Nolan'
'Elena V. Rybak-Akimova'
'Manuel Temprado'
'Burjor Captain'
'Carl D. Hoff'

_publ_section_title
;
 Oxygen Binding to [Pd(L)(L')] (L= NHC, L' = NHC or PR3, NHC =
 N-Heterocyclic Carbene). Synthesis and Structure of a Paramagnetic
 trans-[Pd(NHC)2(\h1-O2)2] Complex
;
_journal_name_full 'Journal of the American Chemical Society'
_journal_page_first 1290
_journal_page_last 1293
_journal_paper_doi 10.1021/ja1103348
_journal_volume 133
_journal_year 2011
_chemical_formula_sum 'C54 H78 N4 O4 Pd'
_chemical_formula_weight 953.60
_chemical_name_systematic
; 
 ? 
;
_space_group_IT_number 2
_symmetry_cell_setting triclinic
_symmetry_space_group_name_Hall '-P 1'
_symmetry_space_group_name_H-M 'P -1'
_atom_sites_solution_hydrogens geom
_atom_sites_solution_primary direct
_atom_sites_solution_secondary difmap
_audit_creation_method SHELXL-97
_cell_angle_alpha 82.982(1)
_cell_angle_beta 87.966(1)
_cell_angle_gamma 89.015(1)
_cell_formula_units_Z 2
_cell_length_a 12.2884(5)
_cell_length_b 12.3340(5)
_cell_length_c 17.2479(7)
_cell_measurement_reflns_used 8624
_cell_measurement_temperature 296(2)
_cell_measurement_theta_max 26.16
_cell_measurement_theta_min 2.33
_cell_volume 2592.74(18)
_computing_cell_refinement 'SAINT+  V7.46A (Bruker, 2007)'
_computing_data_collection 'APEX2 v2.2-0 (Bruker, 2007)'
_computing_data_reduction 'SAINT+  V7.46A (Bruker, 2007)'
_computing_molecular_graphics 'XSHELL v4.02 (Bruker, 2000)'
_computing_publication_material 'XCIF v6.12 (Bruker, 2001)'
_computing_structure_refinement 'SHELXL-97 (Sheldrick, 2008)'
_computing_structure_solution 'SHELXS-97 (Sheldrick, 2008)'
_diffrn_ambient_temperature 296(2)
_diffrn_measured_fraction_theta_full 0.993
_diffrn_measured_fraction_theta_max 0.993
_diffrn_measurement_device_type 'Bruker SMART APEX2 CCD diffractometer'
_diffrn_measurement_method 'omega scans'
_diffrn_radiation_monochromator graphite
_diffrn_radiation_source 'fine-focus sealed tube'
_diffrn_radiation_type MoK\a
_diffrn_radiation_wavelength 0.71073
_diffrn_reflns_av_R_equivalents 0.0254
_diffrn_reflns_av_sigmaI/netI 0.0398
_diffrn_reflns_limit_h_max 16
_diffrn_reflns_limit_h_min -16
_diffrn_reflns_limit_k_max 16
_diffrn_reflns_limit_k_min -16
_diffrn_reflns_limit_l_max 22
_diffrn_reflns_limit_l_min -23
_diffrn_reflns_number 27560
_diffrn_reflns_theta_full 28.50
_diffrn_reflns_theta_max 28.50
_diffrn_reflns_theta_min 1.66
_exptl_absorpt_coefficient_mu 0.404
_exptl_absorpt_correction_T_max 0.7465
_exptl_absorpt_correction_T_min 0.6552
_exptl_absorpt_correction_type multi-scan
_exptl_absorpt_process_details '(SADABS 2007/4 Bruker)'
_exptl_crystal_colour colourless
_exptl_crystal_density_diffrn 1.221
_exptl_crystal_description Plate
_exptl_crystal_F_000 1016
_exptl_crystal_size_max 0.38
_exptl_crystal_size_mid 0.20
_exptl_crystal_size_min 0.04
_refine_diff_density_max 0.597
_refine_diff_density_min -0.493
_refine_diff_density_rms 0.052
_refine_ls_extinction_method none
_refine_ls_goodness_of_fit_ref 1.021
_refine_ls_hydrogen_treatment constr
_refine_ls_matrix_type full
_refine_ls_number_parameters 586
_refine_ls_number_reflns 13057
_refine_ls_number_restraints 0
_refine_ls_restrained_S_all 1.021
_refine_ls_R_factor_all 0.0527
_refine_ls_R_factor_gt 0.0375
_refine_ls_shift/su_max 0.001
_refine_ls_shift/su_mean 0.000
_refine_ls_structure_factor_coef Fsqd
_refine_ls_weighting_details 'calc w=1/[\s^2^(Fo^2^)+(0.0411P)^2^+0.6079P] where P=(Fo^2^+2Fc^2^)/3'
_refine_ls_weighting_scheme calc
_refine_ls_wR_factor_gt 0.0848
_refine_ls_wR_factor_ref 0.0932
_reflns_number_gt 10468
_reflns_number_total 13057
_reflns_threshold_expression >2sigma(I)
_cod_data_source_file ja1103348_si_003.cif
_cod_data_source_block collect_0m
_cod_database_code 4105611

loop_
_symmetry_equiv_pos_as_xyz
'x, y, z'
'-x, -y, -z'

loop_
_atom_site_label
_atom_site_type_symbol
_atom_site_fract_x
_atom_site_fract_y
_atom_site_fract_z
_atom_site_U_iso_or_equiv
_atom_site_adp_type
_atom_site_occupancy
_atom_site_symmetry_multiplicity
_atom_site_calc_flag
_atom_site_refinement_flags
Pd1 Pd 0.770177(12) 0.736663(13) 0.743553(9) 0.03617(5) Uani 1 1 d .
O1 O 0.78743(14) 0.59861(13) 0.81809(10) 0.0598(4) Uani 1 1 d .
O2 O 0.7687(2) 0.6195(2) 0.89500(12) 0.0929(7) Uani 1 1 d .
H2 H 0.8258 0.6373 0.9128 0.139 Uiso 1 1 calc R
O3 O 0.75111(13) 0.86886(14) 0.66623(10) 0.0567(4) Uani 1 1 d .
O4 O 0.84464(16) 0.93884(16) 0.66753(13) 0.0774(6) Uani 1 1 d .
H4 H 0.8352 0.9783 0.7022 0.116 Uiso 1 1 calc R
N1 N 0.58378(14) 0.84624(14) 0.83013(11) 0.0443(4) Uani 1 1 d .
N2 N 0.53235(13) 0.69498(13) 0.79317(10) 0.0400(4) Uani 1 1 d .
N3 N 1.01971(15) 0.71983(19) 0.72496(11) 0.0567(5) Uani 1 1 d .
N4 N 0.94164(13) 0.70906(15) 0.61629(10) 0.0414(4) Uani 1 1 d .
C1 C 0.61667(16) 0.76296(15) 0.79090(11) 0.0357(4) Uani 1 1 d .
C2 C 0.4733(2) 0.8322(2) 0.86547(17) 0.0640(7) Uani 1 1 d .
H2A H 0.4273 0.8951 0.8497 0.077 Uiso 1 1 calc R
H2B H 0.4751 0.8208 0.9221 0.077 Uiso 1 1 calc R
C3 C 0.43456(19) 0.7334(2) 0.83417(16) 0.0591(7) Uani 1 1 d .
H3A H 0.4096 0.6788 0.8760 0.071 Uiso 1 1 calc R
H3B H 0.3759 0.7515 0.7984 0.071 Uiso 1 1 calc R
C4 C 0.64174(19) 0.94400(17) 0.83975(14) 0.0480(5) Uani 1 1 d .
C5 C 0.6926(2) 0.9495(2) 0.91024(16) 0.0588(6) Uani 1 1 d .
C6 C 0.7417(3) 1.0483(2) 0.9206(2) 0.0766(9) Uani 1 1 d .
H6 H 0.7765 1.0544 0.9669 0.092 Uiso 1 1 calc R
C7 C 0.7393(3) 1.1355(2) 0.8640(2) 0.0856(10) Uani 1 1 d .
H7 H 0.7734 1.1999 0.8718 0.103 Uiso 1 1 calc R
C8 C 0.6875(3) 1.1296(2) 0.7961(2) 0.0750(8) Uani 1 1 d .
H8 H 0.6870 1.1902 0.7582 0.090 Uiso 1 1 calc R
C9 C 0.6351(2) 1.03456(19) 0.78221(16) 0.0575(6) Uani 1 1 d .
C10 C 0.6962(3) 0.8552(2) 0.97541(16) 0.0695(8) Uani 1 1 d .
H10 H 0.6628 0.7922 0.9565 0.083 Uiso 1 1 calc R
C11 C 0.8130(3) 0.8228(3) 0.9967(2) 0.1089(13) Uani 1 1 d .
H11A H 0.8534 0.8062 0.9508 0.163 Uiso 1 1 calc R
H11B H 0.8123 0.7596 1.0353 0.163 Uiso 1 1 calc R
H11C H 0.8469 0.8821 1.0174 0.163 Uiso 1 1 calc R
C12 C 0.6286(4) 0.8826(3) 1.04759(19) 0.1067(13) Uani 1 1 d .
H12A H 0.6559 0.9478 1.0648 0.160 Uiso 1 1 calc R
H12B H 0.6340 0.8232 1.0888 0.160 Uiso 1 1 calc R
H12C H 0.5537 0.8938 1.0342 0.160 Uiso 1 1 calc R
C13 C 0.5677(3) 1.0351(2) 0.71000(17) 0.0694(7) Uani 1 1 d .
H13 H 0.5592 0.9592 0.7001 0.083 Uiso 1 1 calc R
C14 C 0.6183(3) 1.0984(3) 0.6362(2) 0.1065(13) Uani 1 1 d .
H14A H 0.6156 1.1751 0.6409 0.160 Uiso 1 1 calc R
H14B H 0.5783 1.0845 0.5917 0.160 Uiso 1 1 calc R
H14C H 0.6927 1.0753 0.6296 0.160 Uiso 1 1 calc R
C15 C 0.4538(3) 1.0834(3) 0.7239(2) 0.0985(11) Uani 1 1 d .
H15A H 0.4197 1.0436 0.7695 0.148 Uiso 1 1 calc R
H15B H 0.4105 1.0778 0.6794 0.148 Uiso 1 1 calc R
H15C H 0.4598 1.1587 0.7317 0.148 Uiso 1 1 calc R
C16 C 0.52099(16) 0.60397(17) 0.74928(13) 0.0415(5) Uani 1 1 d .
C17 C 0.51626(18) 0.49894(18) 0.79053(14) 0.0494(5) Uani 1 1 d .
C18 C 0.4950(2) 0.4125(2) 0.74859(17) 0.0638(7) Uani 1 1 d .
H18 H 0.4907 0.3420 0.7746 0.077 Uiso 1 1 calc R
C19 C 0.4803(2) 0.4295(2) 0.66972(18) 0.0687(8) Uani 1 1 d .
H19 H 0.4674 0.3705 0.6427 0.082 Uiso 1 1 calc R
C20 C 0.4844(2) 0.5327(2) 0.63038(16) 0.0635(7) Uani 1 1 d .
H20 H 0.4740 0.5425 0.5768 0.076 Uiso 1 1 calc R
C21 C 0.50385(18) 0.62414(19) 0.66876(14) 0.0481(5) Uani 1 1 d .
C22 C 0.5312(2) 0.4765(2) 0.87769(15) 0.0589(6) Uani 1 1 d .
H22 H 0.5525 0.5449 0.8961 0.071 Uiso 1 1 calc R
C23 C 0.6211(3) 0.3917(2) 0.8979(2) 0.0838(9) Uani 1 1 d .
H23A H 0.5986 0.3218 0.8857 0.126 Uiso 1 1 calc R
H23B H 0.6349 0.3871 0.9527 0.126 Uiso 1 1 calc R
H23C H 0.6864 0.4131 0.8681 0.126 Uiso 1 1 calc R
C24 C 0.4238(3) 0.4402(3) 0.92029(19) 0.0841(9) Uani 1 1 d .
H24A H 0.3703 0.4977 0.9116 0.126 Uiso 1 1 calc R
H24B H 0.4353 0.4242 0.9753 0.126 Uiso 1 1 calc R
H24C H 0.3985 0.3760 0.9006 0.126 Uiso 1 1 calc R
C25 C 0.5016(2) 0.7386(2) 0.62517(14) 0.0584(6) Uani 1 1 d .
H25 H 0.5362 0.7864 0.6582 0.070 Uiso 1 1 calc R
C26 C 0.3878(3) 0.7815(4) 0.6122(3) 0.160(3) Uani 1 1 d .
H26A H 0.3903 0.8568 0.5901 0.240 Uiso 1 1 calc R
H26B H 0.3474 0.7755 0.6612 0.240 Uiso 1 1 calc R
H26C H 0.3528 0.7397 0.5770 0.240 Uiso 1 1 calc R
C27 C 0.5630(3) 0.7495(3) 0.5493(2) 0.1074(13) Uani 1 1 d .
H27A H 0.6354 0.7205 0.5568 0.161 Uiso 1 1 calc R
H27B H 0.5666 0.8252 0.5286 0.161 Uiso 1 1 calc R
H27C H 0.5268 0.7098 0.5134 0.161 Uiso 1 1 calc R
C31 C 0.92235(16) 0.71541(17) 0.69268(12) 0.0417(5) Uani 1 1 d .
C32 C 1.1114(2) 0.7245(3) 0.66752(15) 0.0715(8) Uani 1 1 d .
H32A H 1.1660 0.6689 0.6827 0.086 Uiso 1 1 calc R
H32B H 1.1452 0.7957 0.6613 0.086 Uiso 1 1 calc R
C33 C 1.05841(18) 0.7035(3) 0.59439(15) 0.0639(7) Uani 1 1 d .
H33A H 1.0773 0.7589 0.5513 0.077 Uiso 1 1 calc R
H33B H 1.0788 0.6322 0.5800 0.077 Uiso 1 1 calc R
C34 C 1.0469(2) 0.7145(3) 0.80592(15) 0.0650(7) Uani 1 1 d .
C35 C 1.0693(2) 0.8115(3) 0.83560(17) 0.0768(9) Uani 1 1 d .
C36 C 1.1060(3) 0.8015(4) 0.9122(2) 0.1042(13) Uani 1 1 d .
H36 H 1.1199 0.8643 0.9348 0.125 Uiso 1 1 calc R
C37 C 1.1217(4) 0.7025(5) 0.9542(2) 0.1199(16) Uani 1 1 d .
H37 H 1.1459 0.6988 1.0049 0.144 Uiso 1 1 calc R
C38 C 1.1024(3) 0.6079(4) 0.9232(2) 0.1081(13) Uani 1 1 d .
H38 H 1.1139 0.5409 0.9530 0.130 Uiso 1 1 calc R
C39 C 1.0654(2) 0.6111(3) 0.84700(17) 0.0806(9) Uani 1 1 d .
C40 C 1.0617(2) 0.9225(3) 0.78846(19) 0.0793(9) Uani 1 1 d .
H40 H 1.0351 0.9121 0.7370 0.095 Uiso 1 1 calc R
C41 C 0.9824(3) 0.9993(4) 0.8246(3) 0.1190(14) Uani 1 1 d .
H41A H 0.9118 0.9666 0.8311 0.178 Uiso 1 1 calc R
H41B H 0.9778 1.0671 0.7909 0.178 Uiso 1 1 calc R
H41C H 1.0074 1.0128 0.8745 0.178 Uiso 1 1 calc R
C42 C 1.1752(3) 0.9742(3) 0.7756(2) 0.1056(12) Uani 1 1 d .
H42A H 1.2054 0.9813 0.8253 0.158 Uiso 1 1 calc R
H42B H 1.1689 1.0450 0.7460 0.158 Uiso 1 1 calc R
H42C H 1.2221 0.9284 0.7475 0.158 Uiso 1 1 calc R
C43 C 1.0548(3) 0.5059(3) 0.8113(2) 0.0943(11) Uani 1 1 d .
H43 H 1.0189 0.5242 0.7614 0.113 Uiso 1 1 calc R
C44 C 0.9849(3) 0.4210(3) 0.8609(3) 0.1173(14) Uani 1 1 d .
H44A H 1.0184 0.4004 0.9101 0.176 Uiso 1 1 calc R
H44B H 0.9786 0.3578 0.8341 0.176 Uiso 1 1 calc R
H44C H 0.9138 0.4515 0.8699 0.176 Uiso 1 1 calc R
C45 C 1.1668(4) 0.4557(4) 0.7929(3) 0.1435(18) Uani 1 1 d .
H45A H 1.2089 0.5079 0.7591 0.215 Uiso 1 1 calc R
H45B H 1.1572 0.3916 0.7676 0.215 Uiso 1 1 calc R
H45C H 1.2042 0.4363 0.8407 0.215 Uiso 1 1 calc R
C46 C 0.86884(16) 0.67732(18) 0.55987(12) 0.0431(5) Uani 1 1 d .
C47 C 0.84814(18) 0.7514(2) 0.49369(13) 0.0487(5) Uani 1 1 d .
C48 C 0.7929(2) 0.7133(2) 0.43363(14) 0.0604(7) Uani 1 1 d .
H48 H 0.7790 0.7605 0.3887 0.072 Uiso 1 1 calc R
C49 C 0.7585(2) 0.6069(3) 0.43946(16) 0.0668(7) Uani 1 1 d .
H49 H 0.7226 0.5827 0.3983 0.080 Uiso 1 1 calc R
C50 C 0.7770(2) 0.5362(2) 0.50595(16) 0.0614(7) Uani 1 1 d .
H50 H 0.7509 0.4653 0.5098 0.074 Uiso 1 1 calc R
C51 C 0.83378(17) 0.56825(19) 0.56759(14) 0.0481(5) Uani 1 1 d .
C52 C 0.8856(2) 0.8689(2) 0.48488(15) 0.0610(6) Uani 1 1 d .
H52 H 0.9201 0.8809 0.5335 0.073 Uiso 1 1 calc R
C53 C 0.7901(3) 0.9498(3) 0.47313(19) 0.0833(9) Uani 1 1 d .
H53A H 0.7555 0.9407 0.4254 0.125 Uiso 1 1 calc R
H53B H 0.8165 1.0231 0.4704 0.125 Uiso 1 1 calc R
H53C H 0.7385 0.9365 0.5162 0.125 Uiso 1 1 calc R
C54 C 0.9715(3) 0.8903(3) 0.41797(19) 0.0867(10) Uani 1 1 d .
H54A H 1.0340 0.8440 0.4292 0.130 Uiso 1 1 calc R
H54B H 0.9928 0.9654 0.4129 0.130 Uiso 1 1 calc R
H54C H 0.9413 0.8748 0.3700 0.130 Uiso 1 1 calc R
C55 C 0.8614(2) 0.4856(2) 0.63664(15) 0.0556(6) Uani 1 1 d .
H55 H 0.8949 0.5258 0.6751 0.067 Uiso 1 1 calc R
C56 C 0.9442(4) 0.4023(4) 0.6142(2) 0.1356(19) Uani 1 1 d .
H56A H 0.9609 0.3523 0.6595 0.203 Uiso 1 1 calc R
H56B H 1.0094 0.4388 0.5937 0.203 Uiso 1 1 calc R
H56C H 0.9151 0.3629 0.5751 0.203 Uiso 1 1 calc R
C57 C 0.7627(3) 0.4296(3) 0.6766(2) 0.0939(11) Uani 1 1 d .
H57A H 0.7115 0.4835 0.6915 0.141 Uiso 1 1 calc R
H57B H 0.7845 0.3830 0.7223 0.141 Uiso 1 1 calc R
H57C H 0.7295 0.3865 0.6414 0.141 Uiso 1 1 calc R

loop_
_atom_site_aniso_label
_atom_site_aniso_U_11
_atom_site_aniso_U_22
_atom_site_aniso_U_33
_atom_site_aniso_U_23
_atom_site_aniso_U_13
_atom_site_aniso_U_12
Pd1 0.03204(8) 0.03932(9) 0.03740(9) -0.00569(6) -0.00041(6) -0.00208(6)
O1 0.0628(11) 0.0469(9) 0.0665(11) 0.0014(8) 0.0078(9) 0.0109(8)
O2 0.1211(19) 0.0890(16) 0.0653(13) 0.0036(11) -0.0096(13) 0.0102(15)
O3 0.0472(9) 0.0578(10) 0.0616(10) 0.0072(8) -0.0024(8) -0.0034(8)
O4 0.0687(12) 0.0604(12) 0.0998(16) 0.0034(10) 0.0061(11) -0.0161(10)
N1 0.0432(10) 0.0372(9) 0.0538(11) -0.0135(8) 0.0078(8) -0.0019(7)
N2 0.0353(9) 0.0371(9) 0.0485(10) -0.0112(7) 0.0076(7) -0.0011(7)
N3 0.0316(9) 0.0930(16) 0.0449(11) -0.0049(10) -0.0016(8) -0.0062(10)
N4 0.0303(8) 0.0522(10) 0.0416(9) -0.0054(8) 0.0024(7) -0.0025(7)
C1 0.0376(10) 0.0336(10) 0.0353(10) -0.0027(8) -0.0011(8) 0.0008(8)
C2 0.0564(15) 0.0540(15) 0.0846(19) -0.0287(13) 0.0272(14) -0.0056(12)
C3 0.0441(13) 0.0566(15) 0.0791(18) -0.0243(13) 0.0189(12) -0.0013(11)
C4 0.0507(13) 0.0370(11) 0.0582(14) -0.0160(10) 0.0055(11) -0.0017(9)
C5 0.0628(16) 0.0491(14) 0.0678(16) -0.0208(12) -0.0026(13) 0.0030(12)
C6 0.082(2) 0.0583(17) 0.098(2) -0.0348(16) -0.0238(17) -0.0010(15)
C7 0.085(2) 0.0457(16) 0.132(3) -0.0313(18) -0.014(2) -0.0098(15)
C8 0.084(2) 0.0410(14) 0.100(2) -0.0084(14) 0.0011(18) -0.0077(13)
C9 0.0629(15) 0.0411(12) 0.0693(16) -0.0111(11) 0.0043(13) -0.0011(11)
C10 0.090(2) 0.0621(17) 0.0596(16) -0.0185(13) -0.0100(15) 0.0010(15)
C11 0.119(3) 0.092(3) 0.116(3) -0.006(2) -0.046(3) 0.012(2)
C12 0.160(4) 0.093(3) 0.070(2) -0.0274(19) 0.015(2) 0.000(2)
C13 0.090(2) 0.0469(14) 0.0702(18) -0.0043(12) -0.0051(16) 0.0028(14)
C14 0.124(3) 0.102(3) 0.083(2) 0.022(2) 0.006(2) 0.037(2)
C15 0.077(2) 0.111(3) 0.108(3) -0.011(2) -0.019(2) -0.004(2)
C16 0.0319(10) 0.0427(11) 0.0519(12) -0.0147(9) 0.0033(9) -0.0025(8)
C17 0.0437(12) 0.0435(12) 0.0626(14) -0.0142(10) 0.0028(11) -0.0036(9)
C18 0.0654(16) 0.0453(14) 0.0834(19) -0.0171(13) -0.0035(14) -0.0082(12)
C19 0.0642(17) 0.0633(17) 0.086(2) -0.0357(15) -0.0116(15) -0.0060(13)
C20 0.0568(15) 0.0783(19) 0.0606(16) -0.0278(14) -0.0078(12) -0.0031(13)
C21 0.0369(11) 0.0555(14) 0.0534(13) -0.0138(11) 0.0016(10) -0.0013(10)
C22 0.0713(17) 0.0444(13) 0.0605(15) -0.0037(11) 0.0003(13) -0.0047(12)
C23 0.103(3) 0.0615(18) 0.085(2) -0.0002(15) -0.0151(19) 0.0125(17)
C24 0.096(2) 0.078(2) 0.075(2) -0.0020(16) 0.0169(18) -0.0227(18)
C25 0.0561(15) 0.0700(17) 0.0482(13) -0.0048(12) 0.0010(11) -0.0018(12)
C26 0.069(2) 0.145(4) 0.230(6) 0.092(4) 0.059(3) 0.047(2)
C27 0.089(2) 0.129(3) 0.091(3) 0.029(2) 0.033(2) 0.024(2)
C31 0.0333(10) 0.0477(12) 0.0434(11) -0.0022(9) -0.0025(9) -0.0025(9)
C32 0.0321(12) 0.121(3) 0.0607(16) -0.0066(16) 0.0009(11) -0.0077(14)
C33 0.0340(12) 0.103(2) 0.0540(14) -0.0097(14) 0.0059(11) -0.0048(13)
C34 0.0395(13) 0.108(2) 0.0464(14) -0.0035(14) -0.0078(11) -0.0051(13)
C35 0.0520(16) 0.122(3) 0.0581(16) -0.0126(17) -0.0117(13) -0.0172(16)
C36 0.099(3) 0.152(4) 0.066(2) -0.022(2) -0.032(2) -0.024(3)
C37 0.117(3) 0.184(5) 0.060(2) -0.006(3) -0.038(2) -0.024(3)
C38 0.102(3) 0.151(4) 0.067(2) 0.014(2) -0.034(2) 0.000(3)
C39 0.0621(18) 0.121(3) 0.0567(17) 0.0028(17) -0.0161(14) -0.0003(17)
C40 0.0579(17) 0.111(3) 0.0729(19) -0.0208(18) -0.0121(15) -0.0166(17)
C41 0.106(3) 0.141(4) 0.114(3) -0.034(3) 0.004(3) 0.005(3)
C42 0.074(2) 0.137(3) 0.107(3) -0.011(2) -0.016(2) -0.035(2)
C43 0.091(2) 0.109(3) 0.078(2) 0.013(2) -0.0246(19) 0.015(2)
C44 0.113(3) 0.100(3) 0.130(3) 0.021(3) -0.010(3) 0.018(2)
C45 0.114(4) 0.170(5) 0.142(4) -0.009(4) 0.004(3) 0.041(3)
C46 0.0319(10) 0.0555(13) 0.0429(11) -0.0110(10) 0.0022(9) 0.0001(9)
C47 0.0392(11) 0.0622(14) 0.0445(12) -0.0056(10) 0.0012(9) -0.0015(10)
C48 0.0476(14) 0.087(2) 0.0466(13) -0.0074(13) -0.0022(11) 0.0021(13)
C49 0.0479(14) 0.099(2) 0.0589(16) -0.0296(15) -0.0066(12) -0.0062(14)
C50 0.0485(14) 0.0680(17) 0.0717(17) -0.0254(14) 0.0044(13) -0.0098(12)
C51 0.0358(11) 0.0561(14) 0.0536(13) -0.0136(11) 0.0075(10) -0.0024(10)
C52 0.0643(16) 0.0623(16) 0.0539(14) 0.0044(12) -0.0044(12) -0.0050(13)
C53 0.098(2) 0.070(2) 0.079(2) 0.0043(16) -0.0080(18) 0.0156(17)
C54 0.085(2) 0.091(2) 0.078(2) 0.0122(17) 0.0107(18) -0.0212(18)
C55 0.0536(14) 0.0507(14) 0.0616(15) -0.0065(11) 0.0094(12) -0.0025(11)
C56 0.132(3) 0.145(4) 0.111(3) 0.032(3) 0.051(3) 0.088(3)
C57 0.083(2) 0.089(2) 0.103(3) 0.013(2) 0.021(2) -0.0150(18)

loop_
_atom_type_symbol
_atom_type_description
_atom_type_scat_dispersion_real
_atom_type_scat_dispersion_imag
_atom_type_scat_source
C C 0.0033 0.0016 'International Tables Vol C Tables 4.2.6.8 and 6.1.1.4'
H H 0.0000 0.0000 'International Tables Vol C Tables 4.2.6.8 and 6.1.1.4'
N N 0.0061 0.0033 'International Tables Vol C Tables 4.2.6.8 and 6.1.1.4'
O O 0.0106 0.0060 'International Tables Vol C Tables 4.2.6.8 and 6.1.1.4'
Pd Pd -0.9988 1.0072 'International Tables Vol C Tables 4.2.6.8 and 6.1.1.4'

loop_
_geom_angle_atom_site_label_1
_geom_angle_atom_site_label_2
_geom_angle_atom_site_label_3
_geom_angle
O3 Pd1 O1 177.38(7)
O3 Pd1 C31 87.98(8)
O1 Pd1 C31 91.67(8)
O3 Pd1 C1 89.72(7)
O1 Pd1 C1 90.62(7)
C31 Pd1 C1 177.68(8)
O2 O1 Pd1 110.64(14)
O4 O3 Pd1 109.10(13)
C1 N1 C4 128.31(18)
C1 N1 C2 113.21(17)
C4 N1 C2 118.47(17)
C1 N2 C16 127.61(17)
C1 N2 C3 113.45(16)
C16 N2 C3 117.82(17)
C31 N3 C34 130.0(2)
C31 N3 C32 113.25(19)
C34 N3 C32 116.63(19)
C31 N4 C46 128.69(17)
C31 N4 C33 113.40(17)
C46 N4 C33 115.43(17)
N2 C1 N1 106.69(17)
N2 C1 Pd1 125.84(14)
N1 C1 Pd1 127.30(15)
N1 C2 C3 103.10(18)
N2 C3 C2 102.98(18)
C5 C4 C9 122.0(2)
C5 C4 N1 118.4(2)
C9 C4 N1 119.2(2)
C4 C5 C6 117.5(3)
C4 C5 C10 123.4(2)
C6 C5 C10 119.1(2)
C7 C6 C5 121.1(3)
C6 C7 C8 120.8(3)
C7 C8 C9 121.4(3)
C8 C9 C4 117.2(3)
C8 C9 C13 119.8(2)
C4 C9 C13 122.9(2)
C5 C10 C11 111.8(3)
C5 C10 C12 110.7(2)
C11 C10 C12 111.1(3)
C9 C13 C14 114.4(3)
C9 C13 C15 110.6(3)
C14 C13 C15 108.0(3)
C17 C16 C21 122.4(2)
C17 C16 N2 118.04(19)
C21 C16 N2 119.17(19)
C18 C17 C16 117.6(2)
C18 C17 C22 119.4(2)
C16 C17 C22 123.0(2)
C19 C18 C17 121.1(3)
C20 C19 C18 120.5(2)
C19 C20 C21 121.7(3)
C16 C21 C20 116.5(2)
C16 C21 C25 122.4(2)
C20 C21 C25 121.0(2)
C17 C22 C23 112.0(2)
C17 C22 C24 110.6(2)
C23 C22 C24 110.5(2)
C27 C25 C26 108.8(3)
C27 C25 C21 114.1(2)
C26 C25 C21 112.5(2)
N4 C31 N3 106.82(18)
N4 C31 Pd1 124.60(15)
N3 C31 Pd1 128.04(16)
N3 C32 C33 102.90(19)
N4 C33 C32 102.59(19)
C35 C34 C39 123.2(3)
C35 C34 N3 118.4(3)
C39 C34 N3 117.7(3)
C34 C35 C36 116.4(3)
C34 C35 C40 123.5(3)
C36 C35 C40 120.0(3)
C37 C36 C35 121.6(4)
C36 C37 C38 121.1(3)
C37 C38 C39 120.7(4)
C34 C39 C38 116.9(4)
C34 C39 C43 123.3(3)
C38 C39 C43 119.7(3)
C35 C40 C41 113.0(3)
C35 C40 C42 110.5(3)
C41 C40 C42 110.5(3)
C39 C43 C44 113.6(3)
C39 C43 C45 111.6(3)
C44 C43 C45 109.7(3)
C47 C46 C51 122.3(2)
C47 C46 N4 118.5(2)
C51 C46 N4 118.6(2)
C48 C47 C46 117.6(2)
C48 C47 C52 119.7(2)
C46 C47 C52 122.6(2)
C49 C48 C47 121.2(2)
C48 C49 C50 120.2(2)
C49 C50 C51 121.6(3)
C50 C51 C46 117.0(2)
C50 C51 C55 120.1(2)
C46 C51 C55 122.8(2)
C47 C52 C53 111.9(2)
C47 C52 C54 111.1(2)
C53 C52 C54 110.8(2)
C56 C55 C57 110.4(3)
C56 C55 C51 111.7(2)
C57 C55 C51 113.3(2)

loop_
_geom_bond_atom_site_label_1
_geom_bond_atom_site_label_2
_geom_bond_distance
Pd1 O3 1.9925(16)
Pd1 O1 2.0172(16)
Pd1 C31 2.064(2)
Pd1 C1 2.065(2)
O1 O2 1.392(3)
O3 O4 1.452(2)
N1 C1 1.346(2)
N1 C4 1.441(3)
N1 C2 1.472(3)
N2 C1 1.341(3)
N2 C16 1.440(3)
N2 C3 1.473(3)
N3 C31 1.342(3)
N3 C34 1.441(3)
N3 C32 1.471(3)
N4 C31 1.342(3)
N4 C46 1.438(3)
N4 C33 1.473(3)
C2 C3 1.484(3)
C4 C5 1.396(3)
C4 C9 1.404(3)
C5 C6 1.402(4)
C5 C10 1.517(4)
C6 C7 1.363(4)
C7 C8 1.363(4)
C8 C9 1.397(4)
C9 C13 1.519(4)
C10 C11 1.529(5)
C10 C12 1.541(4)
C13 C14 1.527(4)
C13 C15 1.535(4)
C16 C17 1.401(3)
C16 C21 1.403(3)
C17 C18 1.393(3)
C17 C22 1.512(3)
C18 C19 1.369(4)
C19 C20 1.368(4)
C20 C21 1.404(3)
C21 C25 1.516(3)
C22 C23 1.528(4)
C22 C24 1.535(4)
C25 C27 1.480(4)
C25 C26 1.502(4)
C32 C33 1.492(4)
C34 C35 1.392(4)
C34 C39 1.401(4)
C35 C36 1.402(4)
C35 C40 1.508(5)
C36 C37 1.355(6)
C37 C38 1.369(6)
C38 C39 1.401(4)
C39 C43 1.512(5)
C40 C41 1.518(5)
C40 C42 1.541(4)
C43 C44 1.525(5)
C43 C45 1.538(5)
C46 C47 1.400(3)
C46 C51 1.409(3)
C47 C48 1.391(3)
C47 C52 1.517(3)
C48 C49 1.376(4)
C49 C50 1.377(4)
C50 C51 1.392(3)
C51 C55 1.514(3)
C52 C53 1.530(4)
C52 C54 1.537(4)
C55 C56 1.508(4)
C55 C57 1.508(4)
